data_4132974
loop_
_publ_author_name
'Hwang, Jungwun'
'Li, Ping'
'Smith, Mark D.'
'Warden, Constance E.'
'Sirianni, Dominic A.'
'Vik, Erik C.'
'Maier, Josef M.'
'Yehl, Christopher J.'
'Sherrill, C. David'
'Shimizu, Ken D.'

_publ_section_title
;
 Tipping the Balance between S-\p and O-\p Interactions.
;
_journal_issue 41
_journal_name_full 'Journal of the American Chemical Society'
_journal_page_first 13301
_journal_page_last 13307
_journal_paper_doi 10.1021/jacs.8b07617
_journal_volume 140
_journal_year 2018
_chemical_formula_moiety 'C43 H29 N O5, 1.81(C H Cl3)'
_chemical_formula_sum 'C44.81 H30.81 Cl5.44 N O5'
_chemical_formula_weight 856.11
_space_group_crystal_system monoclinic
_space_group_IT_number 14
_space_group_name_Hall '-P 2ybc'
_space_group_name_H-M_alt 'P 1 21/c 1'
_atom_sites_solution_hydrogens geom
_atom_sites_solution_primary direct
_audit_creation_date 2015-04-13
_audit_creation_method
;
Olex2 1.2
(compiled 2015.01.26 svn.r3150 for OlexSys, GUI svn.r4998)
;
_cell_angle_alpha 90
_cell_angle_beta 102.962(2)
_cell_angle_gamma 90
_cell_formula_units_Z 4
_cell_length_a 15.8387(8)
_cell_length_b 24.1540(12)
_cell_length_c 10.6840(5)
_cell_measurement_reflns_used 9180
_cell_measurement_temperature 100(2)
_cell_measurement_theta_max 27.863
_cell_measurement_theta_min 2.263
_cell_volume 3983.2(3)
_computing_cell_refinement 'SAINT v8.34A (Bruker, 2013)'
_computing_data_collection 'Bruker APEXII v2014.9-0 (Bruker, 2014)'
_computing_data_reduction 'SAINT v8.34A (Bruker, 2013)'
_computing_molecular_graphics 'Olex2 (Dolomanov et al., 2009)'
_computing_publication_material 'Olex2 (Dolomanov et al., 2009)'
_computing_structure_refinement 'XL (Sheldrick, 2008)'
_computing_structure_solution 'XT (Sheldrick, 2015)'
_diffrn_ambient_temperature 100(2)
_diffrn_detector 'Bruker PHOTON-100 area detector'
_diffrn_detector_area_resol_mean 10.4
_diffrn_detector_type 'CMOS area detector'
_diffrn_measured_fraction_theta_full 1.000
_diffrn_measured_fraction_theta_max 1.000
_diffrn_measurement_device 'three-circle diffractometer'
_diffrn_measurement_device_type 'Bruker D8 QUEST'
_diffrn_measurement_method '\w and \f scans'
_diffrn_radiation_monochromator 'mirror optics'
_diffrn_radiation_probe x-ray
_diffrn_radiation_type MoK\a
_diffrn_radiation_wavelength 0.71073
_diffrn_reflns_av_R_equivalents 0.0504
_diffrn_reflns_av_unetI/netI 0.0129
_diffrn_reflns_Laue_measured_fraction_full 1.000
_diffrn_reflns_Laue_measured_fraction_max 1.000
_diffrn_reflns_limit_h_max 20
_diffrn_reflns_limit_h_min -20
_diffrn_reflns_limit_k_max 30
_diffrn_reflns_limit_k_min -30
_diffrn_reflns_limit_l_max 13
_diffrn_reflns_limit_l_min -13
_diffrn_reflns_number 212500
_diffrn_reflns_point_group_measured_fraction_full 1.000
_diffrn_reflns_point_group_measured_fraction_max 1.000
_diffrn_reflns_theta_full 27.050
_diffrn_reflns_theta_max 27.103
_diffrn_reflns_theta_min 2.141
_diffrn_source 'microfocus sealed X-ray tube'
_diffrn_source_type 'Incoatec I\ms'
_exptl_absorpt_coefficient_mu 0.442
_exptl_absorpt_correction_T_max 0.3554
_exptl_absorpt_correction_T_min 0.3187
_exptl_absorpt_correction_type multi-scan
_exptl_absorpt_process_details
;
SADABS-2014/4 (Bruker,2014/4) was used for absorption correction.
wR2(int) was 0.1292 before and 0.0608 after correction.
The Ratio of minimum to maximum transmission is 0.8967.
The \l/2 correction factor is 0.00150.
;
_exptl_crystal_colour colourless
_exptl_crystal_colour_primary colourless
_exptl_crystal_density_diffrn 1.428
_exptl_crystal_description irregular
_exptl_crystal_F_000 1757
_exptl_crystal_size_max 0.44
_exptl_crystal_size_mid 0.38
_exptl_crystal_size_min 0.3
_refine_diff_density_max 0.531
_refine_diff_density_min -0.645
_refine_diff_density_rms 0.054
_refine_ls_extinction_coef 0.0021(2)
_refine_ls_extinction_expression Fc^*^=kFc[1+0.001xFc^2^\l^3^/sin(2\q)]^-1/4^
_refine_ls_extinction_method SHELXL
_refine_ls_goodness_of_fit_ref 1.037
_refine_ls_hydrogen_treatment constr
_refine_ls_matrix_type full
_refine_ls_number_parameters 546
_refine_ls_number_reflns 8785
_refine_ls_number_restraints 12
_refine_ls_restrained_S_all 1.039
_refine_ls_R_factor_all 0.0458
_refine_ls_R_factor_gt 0.0402
_refine_ls_shift/su_max 0.001
_refine_ls_shift/su_mean 0.000
_refine_ls_structure_factor_coef Fsqd
_refine_ls_weighting_details 'w=1/[\s^2^(Fo^2^)+(0.0360P)^2^+4.1795P] where P=(Fo^2^+2Fc^2^)/3'
_refine_ls_weighting_scheme calc
_refine_ls_wR_factor_gt 0.0934
_refine_ls_wR_factor_ref 0.0970
_reflns_number_gt 7865
_reflns_number_total 8785
_reflns_threshold_expression 'I > 2\s(I)'
_cod_data_source_file ja8b07617_si_001.cif
_cod_data_source_block lpc243
_cod_database_code 4132974
_shelxl_version_number 2014/6
_shelx_space_group_comment
;
The symmetry employed for this shelxl refinement is uniquely defined
by the following loop, which should always be used as a source of
symmetry information in preference to the above space-group names.
They are only intended as comments.
;
_shelx_estimated_absorpt_t_max 0.879
_shelx_estimated_absorpt_t_min 0.829
_olex2_refinement_description
;
1. Fixed Uiso
 At 1.2 times of:
  All C(H) groups
 At 1.5 times of:
  All C(H,H,H) groups
2. Uiso/Uaniso restraints and constraints
Uiso(Cl4B) = Uiso(C52B) = Uiso(Cl6B) = Uiso(Cl5B) = Uiso(Cl3B) = Uiso(C51B) =
Uiso(Cl1B) = Uiso(Cl2B)
3. Same fragment restrains
{Cl1A, Cl2A, Cl3A, C51A} sigma for 1-2: 0.02, 1-3: 0.04
as
{Cl1B, Cl2B, Cl3B, C51B}
{Cl4A, Cl5A, Cl6A, C52A} sigma for 1-2: 0.02, 1-3: 0.04
as
{Cl4B, Cl5B, Cl6B, C52B}
4. Others
 Sof(Cl4A)=Sof(Cl5A)=Sof(Cl6A)=Sof(C52A)=Sof(H52A)=FVAR(1)
 Sof(Cl1A)=Sof(Cl2A)=Sof(Cl3A)=Sof(C51A)=Sof(H51A)=FVAR(2)
 Sof(Cl4B)=Sof(Cl5B)=Sof(Cl6B)=Sof(C52B)=Sof(H52B)=FVAR(3)
 Sof(Cl1B)=Sof(Cl2B)=Sof(Cl3B)=Sof(C51B)=Sof(H51B)=FVAR(4)
5.a Ternary CH refined with riding coordinates:
 C3(H3), C6(H6), C51A(H51A), C51B(H51B), C52A(H52A), C52B(H52B)
5.b Aromatic/amide H refined with riding coordinates:
 C11(H11), C12(H12), C13(H13), C15(H15), C16(H16), C18(H18), C19(H19),
 C20(H20), C25(H25), C26(H26), C27(H27), C28(H28), C29(H29), C31(H31), C32(H32),
  C33(H33), C34(H34), C35(H35), C38(H38), C39(H39), C40(H40)
5.c Idealised Me refined as rotating group:
 C42(H42A,H42B,H42C), C43(H43A,H43B,H43C)
;
_olex2_submission_special_instructions 'No special instructions were received'

loop_
_space_group_symop_operation_xyz
'x, y, z'
'-x, y+1/2, -z+1/2'
'-x, -y, -z'
'x, -y-1/2, z-1/2'

loop_
_atom_site_label
_atom_site_type_symbol
_atom_site_fract_x
_atom_site_fract_y
_atom_site_fract_z
_atom_site_U_iso_or_equiv
_atom_site_adp_type
_atom_site_occupancy
_atom_site_site_symmetry_order
_atom_site_calc_flag
_atom_site_refinement_flags_posn
_atom_site_refinement_flags_occupancy
_atom_site_disorder_assembly
_atom_site_disorder_group
O1 O 0.42976(7) 0.43729(5) 0.58841(11) 0.0183(2) Uani 1 1 d . . . .
O2 O 0.15538(7) 0.56937(5) 0.32791(10) 0.0171(2) Uani 1 1 d . . . .
O3 O 0.38179(7) 0.66414(4) 0.57488(10) 0.0172(2) Uani 1 1 d . . . .
O4 O 0.12071(7) 0.63403(5) 0.56489(11) 0.0191(2) Uani 1 1 d . . . .
O5 O 0.29243(7) 0.70819(4) 0.30603(10) 0.0172(2) Uani 1 1 d . . . .
N1 N 0.25680(8) 0.62627(5) 0.45115(12) 0.0125(2) Uani 1 1 d . . . .
C1 C 0.38364(9) 0.47680(6) 0.58002(14) 0.0132(3) Uani 1 1 d . . . .
C2 C 0.28651(9) 0.48452(6) 0.51107(14) 0.0125(3) Uani 1 1 d . . . .
C3 C 0.30098(9) 0.53469(6) 0.42391(13) 0.0121(3) Uani 1 1 d . . . .
H3 H 0.3153 0.5209 0.3429 0.014 Uiso 1 1 calc R . . .
C4 C 0.22734(9) 0.57624(6) 0.39336(13) 0.0127(3) Uani 1 1 d . . . .
C5 C 0.34381(9) 0.62537(6) 0.51752(13) 0.0122(3) Uani 1 1 d . . . .
C6 C 0.37839(9) 0.56774(6) 0.50448(13) 0.0119(3) Uani 1 1 d . . . .
H6 H 0.4280 0.5687 0.4609 0.014 Uiso 1 1 calc R . . .
C7 C 0.40326(9) 0.53603(6) 0.63506(14) 0.0123(3) Uani 1 1 d . . . .
C8 C 0.32571(9) 0.53963(6) 0.69808(13) 0.0116(3) Uani 1 1 d . . . .
C9 C 0.25870(9) 0.50846(6) 0.62875(13) 0.0116(3) Uani 1 1 d . . . .
C10 C 0.17868(9) 0.50153(6) 0.66942(14) 0.0125(3) Uani 1 1 d . . . .
C11 C 0.10765(10) 0.47102(6) 0.60203(14) 0.0150(3) Uani 1 1 d . . . .
H11 H 0.1101 0.4546 0.5221 0.018 Uiso 1 1 calc R . . .
C12 C 0.03369(10) 0.46443(6) 0.65013(15) 0.0163(3) Uani 1 1 d . . . .
H12 H -0.0135 0.4432 0.6034 0.020 Uiso 1 1 calc R . . .
C13 C 0.02816(10) 0.48855(6) 0.76572(14) 0.0155(3) Uani 1 1 d . . . .
H13 H -0.0224 0.4832 0.7981 0.019 Uiso 1 1 calc R . . .
C14 C 0.09627(9) 0.52059(6) 0.83519(14) 0.0138(3) Uani 1 1 d . . . .
C15 C 0.08983(10) 0.54826(7) 0.95191(14) 0.0172(3) Uani 1 1 d . . . .
H15 H 0.0389 0.5437 0.9839 0.021 Uiso 1 1 calc R . . .
C16 C 0.15430(10) 0.58054(7) 1.01696(15) 0.0177(3) Uani 1 1 d . . . .
H16 H 0.1482 0.5981 1.0940 0.021 Uiso 1 1 calc R . . .
C17 C 0.23220(10) 0.58874(6) 0.97155(14) 0.0150(3) Uani 1 1 d . . . .
C18 C 0.29853(11) 0.62308(7) 1.03715(15) 0.0189(3) Uani 1 1 d . . . .
H18 H 0.2934 0.6403 1.1151 0.023 Uiso 1 1 calc R . . .
C19 C 0.37174(11) 0.63229(7) 0.98938(15) 0.0195(3) Uani 1 1 d . . . .
H19 H 0.4155 0.6566 1.0336 0.023 Uiso 1 1 calc R . . .
C20 C 0.38192(10) 0.60632(6) 0.87749(15) 0.0162(3) Uani 1 1 d . . . .
H20 H 0.4324 0.6133 0.8458 0.019 Uiso 1 1 calc R . . .
C21 C 0.31850(9) 0.56999(6) 0.81100(14) 0.0127(3) Uani 1 1 d . . . .
C22 C 0.24126(9) 0.56179(6) 0.85651(13) 0.0126(3) Uani 1 1 d . . . .
C23 C 0.17292(9) 0.52743(6) 0.78779(13) 0.0122(3) Uani 1 1 d . . . .
C24 C 0.24169(10) 0.43447(6) 0.44279(15) 0.0151(3) Uani 1 1 d . . . .
C25 C 0.18577(10) 0.43869(7) 0.32202(15) 0.0183(3) Uani 1 1 d . . . .
H25 H 0.1758 0.4738 0.2811 0.022 Uiso 1 1 calc R . . .
C26 C 0.14453(11) 0.39189(7) 0.26117(17) 0.0240(4) Uani 1 1 d . . . .
H26 H 0.1058 0.3953 0.1796 0.029 Uiso 1 1 calc R . . .
C27 C 0.15973(12) 0.34039(7) 0.31900(18) 0.0270(4) Uani 1 1 d . . . .
H27 H 0.1319 0.3084 0.2770 0.032 Uiso 1 1 calc R . . .
C28 C 0.21572(12) 0.33577(7) 0.43841(18) 0.0262(4) Uani 1 1 d . . . .
H28 H 0.2267 0.3005 0.4780 0.031 Uiso 1 1 calc R . . .
C29 C 0.25597(11) 0.38250(7) 0.50073(16) 0.0203(3) Uani 1 1 d . . . .
H29 H 0.2934 0.3790 0.5833 0.024 Uiso 1 1 calc R . . .
C30 C 0.49280(9) 0.54335(6) 0.71739(14) 0.0139(3) Uani 1 1 d . . . .
C31 C 0.51945(10) 0.50739(7) 0.82093(15) 0.0188(3) Uani 1 1 d . . . .
H31 H 0.4814 0.4791 0.8366 0.023 Uiso 1 1 calc R . . .
C32 C 0.60124(11) 0.51257(7) 0.90133(16) 0.0229(3) Uani 1 1 d . . . .
H32 H 0.6187 0.4881 0.9720 0.028 Uiso 1 1 calc R . . .
C33 C 0.65734(10) 0.55336(8) 0.87851(16) 0.0228(3) Uani 1 1 d . . . .
H33 H 0.7133 0.5568 0.9334 0.027 Uiso 1 1 calc R . . .
C34 C 0.63171(10) 0.58911(7) 0.77546(16) 0.0195(3) Uani 1 1 d . . . .
H34 H 0.6702 0.6171 0.7598 0.023 Uiso 1 1 calc R . . .
C35 C 0.54975(10) 0.58422(6) 0.69482(14) 0.0154(3) Uani 1 1 d . . . .
H35 H 0.5326 0.6088 0.6243 0.018 Uiso 1 1 calc R . . .
C36 C 0.20496(9) 0.67509(6) 0.43699(14) 0.0135(3) Uani 1 1 d . . . .
C37 C 0.13542(10) 0.67918(6) 0.49659(14) 0.0152(3) Uani 1 1 d . . . .
C38 C 0.08749(10) 0.72805(7) 0.48521(15) 0.0184(3) Uani 1 1 d . . . .
H38 H 0.0398 0.7316 0.5251 0.022 Uiso 1 1 calc R . . .
C39 C 0.11062(11) 0.77148(7) 0.41457(16) 0.0203(3) Uani 1 1 d . . . .
H39 H 0.0787 0.8051 0.4084 0.024 Uiso 1 1 calc R . . .
C40 C 0.17865(10) 0.76770(6) 0.35260(15) 0.0184(3) Uani 1 1 d . . . .
H40 H 0.1928 0.7979 0.3042 0.022 Uiso 1 1 calc R . . .
C41 C 0.22572(10) 0.71854(6) 0.36301(14) 0.0147(3) Uani 1 1 d . . . .
C42 C 0.04224(10) 0.63378(7) 0.61039(16) 0.0199(3) Uani 1 1 d . . . .
H42A H -0.0072 0.6405 0.5383 0.030 Uiso 1 1 calc GR . . .
H42B H 0.0448 0.6630 0.6748 0.030 Uiso 1 1 calc GR . . .
H42C H 0.0354 0.5977 0.6491 0.030 Uiso 1 1 calc GR . . .
C43 C 0.31405(11) 0.75072(7) 0.22501(16) 0.0202(3) Uani 1 1 d . . . .
H43A H 0.2632 0.7592 0.1566 0.030 Uiso 1 1 calc GR . . .
H43B H 0.3614 0.7379 0.1869 0.030 Uiso 1 1 calc GR . . .
H43C H 0.3323 0.7841 0.2761 0.030 Uiso 1 1 calc GR . . .
Cl1A Cl 0.33819(4) 0.24119(3) 0.74546(7) 0.04291(19) Uani 0.8340(18) 1 d D P A 1
Cl2A Cl 0.46949(4) 0.31646(3) 0.70288(9) 0.0483(2) Uani 0.8340(18) 1 d D P A 1
Cl3A Cl 0.44255(5) 0.21161(3) 0.56812(8) 0.04224(18) Uani 0.8340(18) 1 d D P A 1
C51A C 0.44144(14) 0.24631(9) 0.7119(2) 0.0285(5) Uani 0.8340(18) 1 d D P A 1
H51A H 0.4845 0.2284 0.7832 0.034 Uiso 0.8340(18) 1 calc R P A 1
Cl1B Cl 0.4688(13) 0.1824(7) 1.110(2) 0.067(3) Uiso 0.0422(17) 1 d D P B 2
Cl2B Cl 0.4468(15) 0.2917(8) 1.127(2) 0.067(3) Uiso 0.0422(17) 1 d D P B 2
Cl3B Cl 0.4331(12) 0.2407(8) 0.8721(16) 0.067(3) Uiso 0.0422(17) 1 d D P B 2
C51B C 0.486(3) 0.2433(11) 1.033(2) 0.067(3) Uiso 0.0422(17) 1 d D P B 2
H51B H 0.5498 0.2490 1.0403 0.080 Uiso 0.0422(17) 1 calc R P B 2
Cl4A Cl 0.13177(4) 0.31654(3) 0.70447(5) 0.04058(18) Uani 0.9058(19) 1 d D P C 1
Cl5A Cl 0.19709(6) 0.32664(3) 0.97587(6) 0.0575(3) Uani 0.9058(19) 1 d D P C 1
Cl6A Cl 0.01373(5) 0.33936(3) 0.86533(9) 0.0660(3) Uani 0.9058(19) 1 d D P C 1
C52A C 0.11828(13) 0.34997(8) 0.84376(18) 0.0240(4) Uani 0.9058(19) 1 d D P C 1
H52A H 0.1268 0.3906 0.8335 0.029 Uiso 0.9058(19) 1 calc R P C 1
Cl4B Cl 0.0751(16) 0.3107(11) 0.718(2) 0.067(3) Uiso 0.0306(15) 1 d D P D 2
Cl5B Cl 0.1422(18) 0.3084(12) 0.990(2) 0.067(3) Uiso 0.0306(15) 1 d D P D 2
Cl6B Cl 0.2518(15) 0.3177(11) 0.823(2) 0.067(3) Uiso 0.0306(15) 1 d D P D 2
C52B C 0.1512(18) 0.3404(17) 0.845(3) 0.067(3) Uiso 0.0306(15) 1 d D P D 2
H52B H 0.1467 0.3816 0.8479 0.080 Uiso 0.0306(15) 1 calc R P D 2

loop_
_atom_site_aniso_label
_atom_site_aniso_U_11
_atom_site_aniso_U_22
_atom_site_aniso_U_33
_atom_site_aniso_U_23
_atom_site_aniso_U_13
_atom_site_aniso_U_12
O1 0.0168(5) 0.0175(5) 0.0214(6) 0.0006(4) 0.0056(4) 0.0050(4)
O2 0.0134(5) 0.0195(5) 0.0163(5) 0.0002(4) -0.0010(4) 0.0001(4)
O3 0.0151(5) 0.0159(5) 0.0192(5) -0.0019(4) 0.0009(4) -0.0007(4)
O4 0.0168(5) 0.0202(6) 0.0224(6) 0.0062(4) 0.0087(4) 0.0030(4)
O5 0.0187(5) 0.0167(5) 0.0177(5) 0.0041(4) 0.0070(4) 0.0020(4)
N1 0.0115(6) 0.0130(6) 0.0125(6) 0.0013(5) 0.0016(5) 0.0011(5)
C1 0.0137(7) 0.0160(7) 0.0111(6) 0.0009(5) 0.0052(5) -0.0004(5)
C2 0.0125(7) 0.0126(7) 0.0129(7) 0.0000(5) 0.0039(5) 0.0011(5)
C3 0.0118(6) 0.0144(7) 0.0103(6) 0.0001(5) 0.0029(5) 0.0004(5)
C4 0.0144(7) 0.0139(7) 0.0103(6) 0.0018(5) 0.0041(5) -0.0001(5)
C5 0.0115(6) 0.0157(7) 0.0096(6) 0.0026(5) 0.0031(5) 0.0008(5)
C6 0.0111(6) 0.0140(7) 0.0107(6) 0.0007(5) 0.0031(5) 0.0003(5)
C7 0.0114(7) 0.0134(7) 0.0126(7) 0.0013(5) 0.0035(5) 0.0014(5)
C8 0.0105(6) 0.0127(7) 0.0119(6) 0.0032(5) 0.0028(5) 0.0017(5)
C9 0.0134(7) 0.0115(6) 0.0100(6) 0.0013(5) 0.0027(5) 0.0022(5)
C10 0.0127(7) 0.0120(6) 0.0126(7) 0.0024(5) 0.0025(5) 0.0019(5)
C11 0.0147(7) 0.0166(7) 0.0136(7) -0.0002(5) 0.0029(5) 0.0006(6)
C12 0.0131(7) 0.0175(7) 0.0173(7) 0.0002(6) 0.0014(6) -0.0022(6)
C13 0.0122(7) 0.0186(7) 0.0166(7) 0.0040(6) 0.0053(6) 0.0000(6)
C14 0.0133(7) 0.0153(7) 0.0131(7) 0.0031(5) 0.0036(5) 0.0025(5)
C15 0.0168(7) 0.0225(8) 0.0144(7) 0.0028(6) 0.0077(6) 0.0016(6)
C16 0.0209(8) 0.0210(8) 0.0124(7) -0.0001(6) 0.0067(6) 0.0025(6)
C17 0.0169(7) 0.0158(7) 0.0121(7) 0.0010(5) 0.0028(6) 0.0020(6)
C18 0.0232(8) 0.0205(8) 0.0133(7) -0.0039(6) 0.0050(6) 0.0002(6)
C19 0.0199(8) 0.0196(8) 0.0178(7) -0.0047(6) 0.0015(6) -0.0047(6)
C20 0.0151(7) 0.0171(7) 0.0167(7) 0.0000(6) 0.0041(6) -0.0014(6)
C21 0.0133(7) 0.0129(7) 0.0110(6) 0.0022(5) 0.0007(5) 0.0021(5)
C22 0.0133(7) 0.0130(7) 0.0109(6) 0.0025(5) 0.0016(5) 0.0024(5)
C23 0.0120(6) 0.0133(7) 0.0111(6) 0.0034(5) 0.0023(5) 0.0023(5)
C24 0.0138(7) 0.0158(7) 0.0175(7) -0.0043(6) 0.0074(6) -0.0009(6)
C25 0.0150(7) 0.0200(8) 0.0206(8) -0.0048(6) 0.0051(6) 0.0005(6)
C26 0.0179(8) 0.0282(9) 0.0257(8) -0.0110(7) 0.0043(7) -0.0024(7)
C27 0.0248(9) 0.0220(8) 0.0362(10) -0.0138(7) 0.0109(7) -0.0068(7)
C28 0.0297(9) 0.0166(8) 0.0350(10) -0.0026(7) 0.0131(8) -0.0025(7)
C29 0.0221(8) 0.0181(8) 0.0220(8) -0.0019(6) 0.0078(6) -0.0011(6)
C30 0.0111(7) 0.0172(7) 0.0135(7) -0.0018(5) 0.0027(5) 0.0028(5)
C31 0.0157(7) 0.0209(8) 0.0189(7) 0.0036(6) 0.0023(6) 0.0014(6)
C32 0.0191(8) 0.0283(9) 0.0189(8) 0.0045(7) -0.0012(6) 0.0052(7)
C33 0.0127(7) 0.0326(9) 0.0208(8) -0.0043(7) -0.0014(6) 0.0023(6)
C34 0.0137(7) 0.0234(8) 0.0221(8) -0.0056(6) 0.0053(6) -0.0025(6)
C35 0.0142(7) 0.0179(7) 0.0147(7) -0.0013(6) 0.0044(6) 0.0011(6)
C36 0.0130(7) 0.0133(7) 0.0129(7) -0.0002(5) -0.0001(5) 0.0019(5)
C37 0.0139(7) 0.0165(7) 0.0141(7) 0.0009(6) 0.0008(5) 0.0000(6)
C38 0.0156(7) 0.0205(8) 0.0197(8) -0.0005(6) 0.0051(6) 0.0033(6)
C39 0.0202(8) 0.0157(7) 0.0240(8) 0.0005(6) 0.0027(6) 0.0063(6)
C40 0.0212(8) 0.0149(7) 0.0180(7) 0.0031(6) 0.0024(6) 0.0012(6)
C41 0.0142(7) 0.0168(7) 0.0119(7) -0.0014(5) 0.0004(5) -0.0005(6)
C42 0.0154(7) 0.0249(8) 0.0208(8) 0.0018(6) 0.0070(6) -0.0005(6)
C43 0.0233(8) 0.0184(8) 0.0201(8) 0.0041(6) 0.0077(6) -0.0018(6)
Cl1A 0.0309(3) 0.0503(4) 0.0505(4) -0.0171(3) 0.0156(3) -0.0054(3)
Cl2A 0.0333(3) 0.0245(3) 0.0765(6) 0.0077(3) -0.0099(3) -0.0024(2)
Cl3A 0.0453(4) 0.0438(4) 0.0420(4) 0.0005(3) 0.0193(3) 0.0087(3)
C51A 0.0195(10) 0.0245(10) 0.0383(12) 0.0035(9) -0.0002(9) 0.0001(8)
Cl4A 0.0480(4) 0.0526(4) 0.0222(3) 0.0037(2) 0.0102(2) 0.0167(3)
Cl5A 0.0798(6) 0.0430(4) 0.0333(3) -0.0091(3) -0.0220(3) 0.0224(3)
Cl6A 0.0511(4) 0.0574(4) 0.1091(7) 0.0287(4) 0.0592(4) 0.0155(3)
C52A 0.0255(9) 0.0204(9) 0.0258(9) 0.0049(7) 0.0050(8) 0.0065(7)

loop_
_atom_type_symbol
_atom_type_description
_atom_type_scat_dispersion_real
_atom_type_scat_dispersion_imag
_atom_type_scat_source
C C 0.0033 0.0016 'International Tables Vol C Tables 4.2.6.8 and 6.1.1.4'
H H 0.0000 0.0000 'International Tables Vol C Tables 4.2.6.8 and 6.1.1.4'
Cl Cl 0.1484 0.1585 'International Tables Vol C Tables 4.2.6.8 and 6.1.1.4'
N N 0.0061 0.0033 'International Tables Vol C Tables 4.2.6.8 and 6.1.1.4'
O O 0.0106 0.0060 'International Tables Vol C Tables 4.2.6.8 and 6.1.1.4'

loop_
_geom_angle_atom_site_label_1
_geom_angle_atom_site_label_2
_geom_angle_atom_site_label_3
_geom_angle
C37 O4 C42 116.82(12)
C41 O5 C43 117.05(12)
C4 N1 C5 113.92(12)
C4 N1 C36 122.98(12)
C5 N1 C36 122.98(12)
O1 C1 C2 130.78(14)
O1 C1 C7 129.94(14)
C7 C1 C2 99.28(11)
C1 C2 C3 96.44(11)
C9 C2 C1 95.27(11)
C9 C2 C3 107.50(11)
C24 C2 C1 116.15(12)
C24 C2 C3 116.52(12)
C24 C2 C9 120.58(12)
C2 C3 H3 110.3
C4 C3 C2 115.40(11)
C4 C3 H3 110.3
C4 C3 C6 104.63(11)
C6 C3 C2 105.63(11)
C6 C3 H3 110.3
O2 C4 N1 123.80(13)
O2 C4 C3 127.86(13)
N1 C4 C3 108.32(12)
O3 C5 N1 124.59(13)
O3 C5 C6 127.77(13)
N1 C5 C6 107.63(12)
C3 C6 H6 111.1
C3 C6 C7 104.63(11)
C5 C6 C3 105.48(11)
C5 C6 H6 111.1
C5 C6 C7 113.11(11)
C7 C6 H6 111.1
C1 C7 C6 97.16(11)
C8 C7 C1 96.13(11)
C8 C7 C6 107.37(11)
C30 C7 C1 114.39(12)
C30 C7 C6 118.75(12)
C30 C7 C8 118.77(12)
C9 C8 C7 109.32(12)
C9 C8 C21 122.30(13)
C21 C8 C7 128.38(13)
C8 C9 C2 108.60(12)
C8 C9 C10 121.80(13)
C10 C9 C2 129.59(13)
C11 C10 C9 124.48(13)
C11 C10 C23 118.72(13)
C23 C10 C9 116.79(13)
C10 C11 H11 119.5
C12 C11 C10 121.10(14)
C12 C11 H11 119.4
C11 C12 H12 119.7
C13 C12 C11 120.55(14)
C13 C12 H12 119.7
C12 C13 H13 119.7
C12 C13 C14 120.68(14)
C14 C13 H13 119.7
C13 C14 C15 121.40(13)
C13 C14 C23 119.52(13)
C23 C14 C15 119.05(14)
C14 C15 H15 119.2
C16 C15 C14 121.54(14)
C16 C15 H15 119.2
C15 C16 H16 119.5
C15 C16 C17 120.96(14)
C17 C16 H16 119.5
C18 C17 C16 121.21(14)
C18 C17 C22 119.57(14)
C22 C17 C16 119.21(14)
C17 C18 H18 119.7
C19 C18 C17 120.50(14)
C19 C18 H18 119.7
C18 C19 H19 119.6
C18 C19 C20 120.80(14)
C20 C19 H19 119.6
C19 C20 H20 119.7
C19 C20 C21 120.66(14)
C21 C20 H20 119.7
C20 C21 C8 124.18(13)
C20 C21 C22 119.05(13)
C22 C21 C8 116.76(13)
C17 C22 C21 119.32(13)
C17 C22 C23 119.78(13)
C21 C22 C23 120.90(13)
C14 C23 C10 119.40(13)
C14 C23 C22 119.47(13)
C22 C23 C10 121.09(13)
C25 C24 C2 121.47(14)
C25 C24 C29 118.83(14)
C29 C24 C2 119.71(14)
C24 C25 H25 119.8
C26 C25 C24 120.43(16)
C26 C25 H25 119.8
C25 C26 H26 119.8
C27 C26 C25 120.30(16)
C27 C26 H26 119.8
C26 C27 H27 120.2
C28 C27 C26 119.62(16)
C28 C27 H27 120.2
C27 C28 H28 119.8
C27 C28 C29 120.37(17)
C29 C28 H28 119.8
C24 C29 H29 119.8
C28 C29 C24 120.43(16)
C28 C29 H29 119.8
C31 C30 C7 117.97(13)
C35 C30 C7 122.99(13)
C35 C30 C31 119.04(14)
C30 C31 H31 119.7
C32 C31 C30 120.55(15)
C32 C31 H31 119.7
C31 C32 H32 120.0
C33 C32 C31 120.07(15)
C33 C32 H32 120.0
C32 C33 H33 120.1
C32 C33 C34 119.86(15)
C34 C33 H33 120.1
C33 C34 H34 119.8
C33 C34 C35 120.31(15)
C35 C34 H34 119.8
C30 C35 H35 119.9
C34 C35 C30 120.16(14)
C34 C35 H35 119.9
C37 C36 N1 120.36(13)
C37 C36 C41 121.05(14)
C41 C36 N1 118.59(13)
O4 C37 C36 115.85(13)
O4 C37 C38 124.75(14)
C36 C37 C38 119.39(14)
C37 C38 H38 120.6
C39 C38 C37 118.83(14)
C39 C38 H38 120.6
C38 C39 H39 118.8
C40 C39 C38 122.48(15)
C40 C39 H39 118.8
C39 C40 H40 120.8
C39 C40 C41 118.47(14)
C41 C40 H40 120.8
O5 C41 C36 114.94(13)
O5 C41 C40 125.33(14)
C40 C41 C36 119.73(14)
O4 C42 H42A 109.5
O4 C42 H42B 109.5
O4 C42 H42C 109.5
H42A C42 H42B 109.5
H42A C42 H42C 109.5
H42B C42 H42C 109.5
O5 C43 H43A 109.5
O5 C43 H43B 109.5
O5 C43 H43C 109.5
H43A C43 H43B 109.5
H43A C43 H43C 109.5
H43B C43 H43C 109.5
Cl1A C51A Cl2A 109.71(12)
Cl1A C51A H51A 108.7
Cl2A C51A H51A 108.7
Cl3A C51A Cl1A 109.76(12)
Cl3A C51A Cl2A 111.09(13)
Cl3A C51A H51A 108.7
Cl1B C51B Cl2B 100.2(16)
Cl1B C51B H51B 110.1
Cl2B C51B H51B 110.1
Cl3B C51B Cl1B 110.3(18)
Cl3B C51B Cl2B 116(2)
Cl3B C51B H51B 110.1
Cl4A C52A Cl5A 109.62(10)
Cl4A C52A H52A 108.3
Cl5A C52A H52A 108.3
Cl6A C52A Cl4A 110.25(12)
Cl6A C52A Cl5A 111.86(11)
Cl6A C52A H52A 108.3
Cl4B C52B Cl5B 109(2)
Cl4B C52B H52B 112.9
Cl5B C52B H52B 112.9
Cl6B C52B Cl4B 104.8(19)
Cl6B C52B Cl5B 103.7(19)
Cl6B C52B H52B 112.9

loop_
_geom_bond_atom_site_label_1
_geom_bond_atom_site_label_2
_geom_bond_distance
O1 C1 1.1928(18)
O2 C4 1.2075(18)
O3 C5 1.2039(18)
O4 C37 1.3610(18)
O4 C42 1.4325(18)
O5 C41 1.3558(18)
O5 C43 1.4335(18)
N1 C4 1.3894(19)
N1 C5 1.4015(18)
N1 C36 1.4254(18)
C1 C2 1.561(2)
C1 C7 1.552(2)
C2 C3 1.576(2)
C2 C9 1.5354(19)
C2 C24 1.505(2)
C3 H3 1.0000
C3 C4 1.518(2)
C3 C6 1.5519(19)
C5 C6 1.513(2)
C6 H6 1.0000
C6 C7 1.5626(19)
C7 C8 1.5299(19)
C7 C30 1.502(2)
C8 C9 1.375(2)
C8 C21 1.438(2)
C9 C10 1.439(2)
C10 C11 1.401(2)
C10 C23 1.432(2)
C11 H11 0.9500
C11 C12 1.390(2)
C12 H12 0.9500
C12 C13 1.386(2)
C13 H13 0.9500
C13 C14 1.398(2)
C14 C15 1.439(2)
C14 C23 1.426(2)
C15 H15 0.9500
C15 C16 1.347(2)
C16 H16 0.9500
C16 C17 1.437(2)
C17 C18 1.397(2)
C17 C22 1.426(2)
C18 H18 0.9500
C18 C19 1.386(2)
C19 H19 0.9500
C19 C20 1.391(2)
C20 H20 0.9500
C20 C21 1.401(2)
C21 C22 1.428(2)
C22 C23 1.429(2)
C24 C25 1.395(2)
C24 C29 1.395(2)
C25 H25 0.9500
C25 C26 1.392(2)
C26 H26 0.9500
C26 C27 1.386(3)
C27 H27 0.9500
C27 C28 1.385(3)
C28 H28 0.9500
C28 C29 1.390(2)
C29 H29 0.9500
C30 C31 1.395(2)
C30 C35 1.394(2)
C31 H31 0.9500
C31 C32 1.390(2)
C32 H32 0.9500
C32 C33 1.385(3)
C33 H33 0.9500
C33 C34 1.386(2)
C34 H34 0.9500
C34 C35 1.393(2)
C35 H35 0.9500
C36 C37 1.394(2)
C36 C41 1.397(2)
C37 C38 1.394(2)
C38 H38 0.9500
C38 C39 1.389(2)
C39 H39 0.9500
C39 C40 1.388(2)
C40 H40 0.9500
C40 C41 1.393(2)
C42 H42A 0.9800
C42 H42B 0.9800
C42 H42C 0.9800
C43 H43A 0.9800
C43 H43B 0.9800
C43 H43C 0.9800
Cl1A C51A 1.755(2)
Cl2A C51A 1.760(2)
Cl3A C51A 1.754(3)
C51A H51A 1.0000
Cl1B C51B 1.74(2)
Cl2B C51B 1.75(2)
Cl3B C51B 1.73(2)
C51B H51B 1.0000
Cl4A C52A 1.748(2)
Cl5A C52A 1.754(2)
Cl6A C52A 1.741(2)
C52A H52A 1.0000
Cl4B C52B 1.75(2)
Cl5B C52B 1.76(2)
Cl6B C52B 1.75(2)
C52B H52B 1.0000

loop_
_geom_torsion_atom_site_label_1
_geom_torsion_atom_site_label_2
_geom_torsion_atom_site_label_3
_geom_torsion_atom_site_label_4
_geom_torsion
O1 C1 C2 C3 -123.80(16)
O1 C1 C2 C9 127.89(16)
O1 C1 C2 C24 0.0(2)
O1 C1 C7 C6 122.32(16)
O1 C1 C7 C8 -129.25(16)
O1 C1 C7 C30 -3.8(2)
O3 C5 C6 C3 178.48(14)
O3 C5 C6 C7 64.70(19)
O4 C37 C38 C39 178.66(15)
N1 C5 C6 C3 -0.67(14)
N1 C5 C6 C7 -114.46(13)
N1 C36 C37 O4 -1.1(2)
N1 C36 C37 C38 177.74(13)
N1 C36 C41 O5 3.1(2)
N1 C36 C41 C40 -176.98(13)
C1 C2 C3 C4 -147.98(12)
C1 C2 C3 C6 -32.94(13)
C1 C2 C9 C8 34.43(14)
C1 C2 C9 C10 -144.77(15)
C1 C2 C24 C25 -138.02(14)
C1 C2 C24 C29 41.96(19)
C1 C7 C8 C9 -30.37(14)
C1 C7 C8 C21 149.99(14)
C1 C7 C30 C31 -54.44(18)
C1 C7 C30 C35 125.62(15)
C2 C1 C7 C6 -57.62(12)
C2 C1 C7 C8 50.81(12)
C2 C1 C7 C30 176.28(12)
C2 C3 C4 O2 -67.73(19)
C2 C3 C4 N1 114.12(13)
C2 C3 C6 C5 -120.94(12)
C2 C3 C6 C7 -1.39(14)
C2 C9 C10 C11 -1.9(2)
C2 C9 C10 C23 177.42(13)
C2 C24 C25 C26 -179.50(14)
C2 C24 C29 C28 -179.38(14)
C3 C2 C9 C8 -64.04(14)
C3 C2 C9 C10 116.76(15)
C3 C2 C24 C25 -25.4(2)
C3 C2 C24 C29 154.58(13)
C3 C6 C7 C1 35.43(13)
C3 C6 C7 C8 -63.33(14)
C3 C6 C7 C30 158.35(12)
C4 N1 C5 O3 -179.48(14)
C4 N1 C5 C6 -0.29(16)
C4 N1 C36 C37 71.33(19)
C4 N1 C36 C41 -109.01(16)
C4 C3 C6 C5 1.29(14)
C4 C3 C6 C7 120.85(12)
C5 N1 C4 O2 -177.08(14)
C5 N1 C4 C3 1.16(16)
C5 N1 C36 C37 -113.01(16)
C5 N1 C36 C41 66.65(19)
C5 C6 C7 C1 149.72(12)
C5 C6 C7 C8 50.97(15)
C5 C6 C7 C30 -87.35(15)
C6 C3 C4 O2 176.66(14)
C6 C3 C4 N1 -1.49(15)
C6 C7 C8 C9 69.13(14)
C6 C7 C8 C21 -110.52(16)
C6 C7 C30 C31 -168.31(13)
C6 C7 C30 C35 11.7(2)
C7 C1 C2 C3 56.14(12)
C7 C1 C2 C9 -52.18(12)
C7 C1 C2 C24 179.91(12)
C7 C8 C9 C2 -2.80(16)
C7 C8 C9 C10 176.48(12)
C7 C8 C21 C20 5.9(2)
C7 C8 C21 C22 -174.01(13)
C7 C30 C31 C32 -179.27(14)
C7 C30 C35 C34 179.46(14)
C8 C7 C30 C31 58.07(19)
C8 C7 C30 C35 -121.87(15)
C8 C9 C10 C11 178.98(14)
C8 C9 C10 C23 -1.7(2)
C8 C21 C22 C17 177.05(13)
C8 C21 C22 C23 -3.5(2)
C9 C2 C3 C4 -50.36(15)
C9 C2 C3 C6 64.68(13)
C9 C2 C24 C25 107.84(16)
C9 C2 C24 C29 -72.18(18)
C9 C8 C21 C20 -173.73(14)
C9 C8 C21 C22 6.4(2)
C9 C10 C11 C12 177.46(14)
C9 C10 C23 C14 -178.03(13)
C9 C10 C23 C22 4.5(2)
C10 C11 C12 C13 0.8(2)
C11 C10 C23 C14 1.3(2)
C11 C10 C23 C22 -176.15(13)
C11 C12 C13 C14 0.9(2)
C12 C13 C14 C15 176.75(14)
C12 C13 C14 C23 -1.4(2)
C13 C14 C15 C16 -177.93(15)
C13 C14 C23 C10 0.3(2)
C13 C14 C23 C22 177.80(13)
C14 C15 C16 C17 0.2(2)
C15 C14 C23 C10 -177.94(13)
C15 C14 C23 C22 -0.4(2)
C15 C16 C17 C18 178.65(15)
C15 C16 C17 C22 -0.5(2)
C16 C17 C18 C19 -177.43(15)
C16 C17 C22 C21 179.83(13)
C16 C17 C22 C23 0.4(2)
C17 C18 C19 C20 -1.9(2)
C17 C22 C23 C10 177.59(13)
C17 C22 C23 C14 0.1(2)
C18 C17 C22 C21 0.6(2)
C18 C17 C22 C23 -178.85(14)
C18 C19 C20 C21 -0.4(2)
C19 C20 C21 C8 -177.13(14)
C19 C20 C21 C22 2.8(2)
C20 C21 C22 C17 -2.8(2)
C20 C21 C22 C23 176.62(13)
C21 C8 C9 C2 176.87(12)
C21 C8 C9 C10 -3.9(2)
C21 C22 C23 C10 -1.9(2)
C21 C22 C23 C14 -179.35(13)
C22 C17 C18 C19 1.8(2)
C23 C10 C11 C12 -1.9(2)
C23 C14 C15 C16 0.2(2)
C24 C2 C3 C4 88.52(15)
C24 C2 C3 C6 -156.44(12)
C24 C2 C9 C8 159.08(13)
C24 C2 C9 C10 -20.1(2)
C24 C25 C26 C27 -1.1(2)
C25 C24 C29 C28 0.6(2)
C25 C26 C27 C28 0.6(3)
C26 C27 C28 C29 0.6(3)
C27 C28 C29 C24 -1.2(3)
C29 C24 C25 C26 0.5(2)
C30 C7 C8 C9 -152.57(13)
C30 C7 C8 C21 27.8(2)
C30 C31 C32 C33 -0.5(3)
C31 C30 C35 C34 -0.5(2)
C31 C32 C33 C34 0.1(3)
C32 C33 C34 C35 0.1(2)
C33 C34 C35 C30 0.1(2)
C35 C30 C31 C32 0.7(2)
C36 N1 C4 O2 -1.1(2)
C36 N1 C4 C3 177.18(12)
C36 N1 C5 O3 4.5(2)
C36 N1 C5 C6 -176.31(12)
C36 C37 C38 C39 -0.1(2)
C37 C36 C41 O5 -177.27(13)
C37 C36 C41 C40 2.7(2)
C37 C38 C39 C40 1.3(2)
C38 C39 C40 C41 -0.6(2)
C39 C40 C41 O5 178.54(14)
C39 C40 C41 C36 -1.4(2)
C41 C36 C37 O4 179.24(13)
C41 C36 C37 C38 -1.9(2)
C42 O4 C37 C36 -170.71(13)
C42 O4 C37 C38 10.5(2)
C43 O5 C41 C36 177.66(13)
C43 O5 C41 C40 -2.3(2)
